data_7045238
loop_
_publ_author_name
'Hang, Xinxin'
'Liu, Bing'
'Wang, Shentang'
'Liu, Yunling'
'Liao, Wuping'

_publ_section_title
;
 A metal-calixarene coordination nanotube with
 5-(pyrimidin-5-yl)isophthalic acid.
;
_journal_issue 6
_journal_name_full 'Dalton transactions (Cambridge, England : 2003)'
_journal_page_first 1782
_journal_page_last 1785
_journal_paper_doi 10.1039/c7dt04838f
_journal_volume 47
_journal_year 2018
_chemical_formula_sum 'C256 H236 Cl4 N16 Ni18.8 O54.8 S16'
_chemical_formula_weight 6171.90
_space_group_crystal_system tetragonal
_space_group_IT_number 87
_space_group_name_Hall '-I 4'
_space_group_name_H-M_alt 'I 4/m'
_symmetry_space_group_name_Hall '-I 4'
_symmetry_space_group_name_H-M 'I 4/m'
_atom_sites_solution_hydrogens mixed
_audit_creation_method SHELXL-2017/1
_audit_update_record
;
2017-12-22 deposited with the CCDC.
2018-01-09 downloaded from the CCDC.
;
_cell_angle_alpha 90
_cell_angle_beta 90
_cell_angle_gamma 90
_cell_formula_units_Z 2
_cell_length_a 30.0460(12)
_cell_length_b 30.0460(12)
_cell_length_c 21.8685(18)
_cell_measurement_reflns_used 9736
_cell_measurement_temperature 296(2)
_cell_measurement_theta_max 25.08
_cell_measurement_theta_min 2.24
_cell_volume 19742(2)
_computing_cell_refinement 'Bruker SMART'
_computing_data_collection 'Bruker SMART'
_computing_data_reduction 'Bruker SMART'
_computing_molecular_graphics 'Bruker SHELXTL'
_computing_publication_material 'Bruker SHELXTL'
_computing_structure_refinement 'SHELXL-2017/1 (Sheldrick, 2017)'
_computing_structure_solution 'SHELXS-2014 (Sheldrick, 2017)'
_diffrn_ambient_temperature 296(2)
_diffrn_measured_fraction_theta_full 0.996
_diffrn_measured_fraction_theta_max 0.996
_diffrn_measurement_device_type 'CCD area detector'
_diffrn_measurement_method 'phi and omega scans'
_diffrn_radiation_type MoK\a
_diffrn_radiation_wavelength 0.71073
_diffrn_reflns_av_R_equivalents 0.1053
_diffrn_reflns_av_unetI/netI 0.0488
_diffrn_reflns_Laue_measured_fraction_full 0.996
_diffrn_reflns_Laue_measured_fraction_max 0.996
_diffrn_reflns_limit_h_max 35
_diffrn_reflns_limit_h_min -35
_diffrn_reflns_limit_k_max 35
_diffrn_reflns_limit_k_min -35
_diffrn_reflns_limit_l_max 26
_diffrn_reflns_limit_l_min -26
_diffrn_reflns_number 111403
_diffrn_reflns_point_group_measured_fraction_full 0.996
_diffrn_reflns_point_group_measured_fraction_max 0.996
_diffrn_reflns_theta_full 25.119
_diffrn_reflns_theta_max 25.119
_diffrn_reflns_theta_min 1.779
_exptl_absorpt_coefficient_mu 1.037
_exptl_absorpt_correction_T_max 0.856
_exptl_absorpt_correction_T_min 0.813
_exptl_absorpt_correction_type multi-scan
_exptl_crystal_colour yellow
_exptl_crystal_density_diffrn 1.038
_exptl_crystal_description block
_exptl_crystal_F_000 6346
_exptl_crystal_size_max 0.20
_exptl_crystal_size_mid 0.18
_exptl_crystal_size_min 0.15
_refine_diff_density_max 1.437
_refine_diff_density_min -0.551
_refine_diff_density_rms 0.083
_refine_ls_extinction_method none
_refine_ls_goodness_of_fit_ref 1.024
_refine_ls_hydrogen_treatment constr
_refine_ls_matrix_type full
_refine_ls_number_parameters 482
_refine_ls_number_reflns 9043
_refine_ls_number_restraints 737
_refine_ls_restrained_S_all 1.042
_refine_ls_R_factor_all 0.1028
_refine_ls_R_factor_gt 0.0546
_refine_ls_shift/su_max 0.000
_refine_ls_shift/su_mean 0.000
_refine_ls_structure_factor_coef Fsqd
_refine_ls_weighting_details 'w=1/[\s^2^(Fo^2^)+(0.0854P)^2^+75.2376P] where P=(Fo^2^+2Fc^2^)/3'
_refine_ls_weighting_scheme calc
_refine_ls_wR_factor_gt 0.1485
_refine_ls_wR_factor_ref 0.1825
_reflns_Friedel_coverage 0.000
_reflns_number_gt 5729
_reflns_number_total 9043
_reflns_threshold_expression 'I > 2\s(I)'
_cod_data_source_file c7dt04838f2.cif
_cod_data_source_block hxx12_0m_sq
_cod_depositor_comments 'Adding full bibliography for 7045237--7045238.cif.'
_cod_original_formula_sum 'C256 H236 Cl4 N16 Ni18.80 O54.80 S16'
_cod_database_code 7045238
_shelx_shelxl_version_number 2017/1
_shelx_space_group_comment
;
The symmetry employed for this shelxl refinement is uniquely defined
by the following loop, which should always be used as a source of
symmetry information in preference to the above space-group names.
They are only intended as comments.
;

loop_
_space_group_symop_operation_xyz
'x, y, z'
'-x, -y, z'
'-y, x, z'
'y, -x, z'
'x+1/2, y+1/2, z+1/2'
'-x+1/2, -y+1/2, z+1/2'
'-y+1/2, x+1/2, z+1/2'
'y+1/2, -x+1/2, z+1/2'
'-x, -y, -z'
'x, y, -z'
'y, -x, -z'
'-y, x, -z'
'-x+1/2, -y+1/2, -z+1/2'
'x+1/2, y+1/2, -z+1/2'
'y+1/2, -x+1/2, -z+1/2'
'-y+1/2, x+1/2, -z+1/2'

loop_
_atom_site_label
_atom_site_type_symbol
_atom_site_fract_x
_atom_site_fract_y
_atom_site_fract_z
_atom_site_U_iso_or_equiv
_atom_site_adp_type
_atom_site_occupancy
_atom_site_site_symmetry_order
_atom_site_calc_flag
_atom_site_refinement_flags_posn
_atom_site_refinement_flags_adp
_atom_site_refinement_flags_occupancy
_atom_site_disorder_assembly
_atom_site_disorder_group
C1 C 0.2252(4) 0.3160(5) 0.0884(6) 0.0416(17) Uani 1 1 d . . . . .
C2 C 0.2246(5) 0.2905(4) 0.1420(8) 0.0466(12) Uani 1 1 d . U . . .
C3 C 0.1846(5) 0.2805(5) 0.1735(7) 0.068(4) Uani 1 1 d . . . . .
H3 H 0.185399 0.264206 0.209616 0.081 Uiso 1 1 calc R U . . .
C4 C 0.1436(4) 0.2953(6) 0.1497(9) 0.121(5) Uani 1 1 d D . . . .
C5 C 0.1457(5) 0.3222(6) 0.0970(8) 0.066(4) Uani 1 1 d . . . . .
H5 H 0.119488 0.334972 0.082841 0.079 Uiso 1 1 calc R U . . .
C6 C 0.1841(5) 0.3304(5) 0.0655(8) 0.051(3) Uani 1 1 d . . . . .
C7 C 0.3180(5) 0.2241(4) 0.0904(7) 0.0413(13) Uani 1 1 d . U . . .
C8 C 0.2913(4) 0.2233(5) 0.1429(8) 0.0457(12) Uani 1 1 d . U . . .
C9 C 0.2801(6) 0.1831(5) 0.1683(7) 0.076(5) Uani 1 1 d . . . . .
H9 H 0.260115 0.183031 0.200752 0.091 Uiso 1 1 calc R U . . .
C10 C 0.2965(5) 0.1429(4) 0.1486(6) 0.070(3) Uani 1 1 d D . . . .
C11 C 0.3189(6) 0.1428(5) 0.0931(8) 0.069(4) Uani 1 1 d . . . . .
H11 H 0.325578 0.115878 0.074094 0.082 Uiso 1 1 calc R U . . .
C12 C 0.3316(5) 0.1829(5) 0.0656(7) 0.049(3) Uani 1 1 d . . . . .
C13 C 0.4170(5) 0.2989(4) 0.1139(7) 0.041(3) Uani 1 1 d D . . . .
C14 C 0.4605(6) 0.3128(16) 0.1438(14) 0.045(4) Uani 0.5 1 d DG U P A 1
C19 C 0.4608(8) 0.3306(16) 0.2025(14) 0.066(5) Uani 0.5 1 d DG U P A 1
H19 H 0.434077 0.337595 0.221769 0.079 Uiso 0.5 1 calc R U P A 1
C18 C 0.5009(11) 0.3381(10) 0.2323(12) 0.046(5) Uani 0.5 1 d DG . P A 1
C17 C 0.5408(8) 0.3276(13) 0.2035(16) 0.040(6) Uani 0.5 1 d DG . P A 1
H17 H 0.567718 0.332618 0.223410 0.048 Uiso 0.5 1 calc R U P A 1
C16 C 0.5406(6) 0.3098(16) 0.1448(16) 0.041(9) Uani 0.5 1 d DG U P A 1
C15 C 0.5004(7) 0.3024(13) 0.1150(12) 0.041(3) Uani 0.5 1 d DG U P A 1
H15 H 0.500189 0.290409 0.075786 0.049 Uiso 0.5 1 calc R U P A 1
C20 C 0.5834(5) 0.3016(4) 0.1135(7) 0.045(3) Uani 1 1 d . . . . .
C21B C 0.5048(5) 0.3539(4) 0.2980(4) 0.049(3) Uani 0.5 1 d G U P A 1
C24B C 0.4685(4) 0.3763(4) 0.3226(6) 0.063(7) Uani 0.5 1 d G U P A 1
H24B H 0.442955 0.380512 0.299303 0.075 Uiso 0.5 1 calc R U P A 1
N2B N 0.4704(4) 0.3925(4) 0.3821(6) 0.086(5) Uani 0.5 1 d G U P A 1
C23B C 0.5086(5) 0.3863(5) 0.4169(4) 0.108(7) Uani 0.5 1 d G U P A 1
H23B H 0.509877 0.397124 0.456749 0.129 Uiso 0.5 1 calc R U P A 1
N1B N 0.5449(4) 0.3639(5) 0.3923(6) 0.115(6) Uani 0.5 1 d G U P A 1
C22B C 0.5430(4) 0.3477(4) 0.3328(6) 0.102(7) Uani 0.5 1 d G U P A 1
H22B H 0.567246 0.332710 0.316325 0.123 Uiso 0.5 1 calc R U P A 1
C26 C 0.2841(4) 0.0975(4) 0.1790(6) 0.096(3) Uani 1 1 d D U . . .
C27 C 0.2604(5) 0.1026(4) 0.2372(6) 0.143(5) Uani 1 1 d D U . . .
H27A H 0.238493 0.125715 0.233341 0.215 Uiso 1 1 calc R U . . .
H27B H 0.246022 0.075142 0.247619 0.215 Uiso 1 1 calc R U . . .
H27C H 0.281239 0.110452 0.268696 0.215 Uiso 1 1 calc R U . . .
C28 C 0.2459(6) 0.0774(5) 0.1417(9) 0.189(6) Uani 1 1 d D U . . .
H28A H 0.255943 0.071638 0.100762 0.284 Uiso 1 1 calc R U . . .
H28B H 0.236505 0.049998 0.160274 0.284 Uiso 1 1 calc R U . . .
H28C H 0.221440 0.097871 0.140670 0.284 Uiso 1 1 calc R U . . .
C29 C 0.3210(5) 0.0647(4) 0.1661(9) 0.175(6) Uani 1 1 d D U . . .
H29A H 0.330826 0.068022 0.124566 0.263 Uiso 1 1 calc R U . . .
H29B H 0.345481 0.070221 0.193300 0.263 Uiso 1 1 calc R U . . .
H29C H 0.310264 0.034911 0.172223 0.263 Uiso 1 1 calc R U . . .
C30 C 0.1009(3) 0.2890(4) 0.1863(5) 0.145(3) Uani 1 1 d D U . . .
C31 C 0.0759(4) 0.3320(4) 0.1999(7) 0.145(3) Uani 1 1 d D U . . .
H31A H 0.093531 0.350457 0.226355 0.218 Uiso 1 1 calc R U . . .
H31B H 0.048167 0.325150 0.219637 0.218 Uiso 1 1 calc R U . . .
H31C H 0.070154 0.347573 0.162390 0.218 Uiso 1 1 calc R U . . .
C32 C 0.0678(4) 0.2664(5) 0.1436(6) 0.145(3) Uani 1 1 d D U . . .
H32A H 0.078006 0.236953 0.134251 0.218 Uiso 1 1 calc R U . . .
H32B H 0.065240 0.283355 0.106562 0.218 Uiso 1 1 calc R U . . .
H32C H 0.039245 0.264786 0.163241 0.218 Uiso 1 1 calc R U . . .
C33 C 0.1093(4) 0.2785(6) 0.2535(6) 0.145(3) Uani 1 1 d D U . . .
H33A H 0.121480 0.249021 0.257043 0.218 Uiso 1 1 calc R U . . .
H33B H 0.081815 0.280090 0.275665 0.218 Uiso 1 1 calc R U . . .
H33C H 0.130030 0.299611 0.270070 0.218 Uiso 1 1 calc R U . . .
O1 O 0.2605(3) 0.3277(3) 0.0632(4) 0.0402(14) Uani 1 1 d . . . . .
O2 O 0.3276(3) 0.2636(3) 0.0632(4) 0.0411(14) Uani 1 1 d . . . . .
O3 O 0.3820(3) 0.3163(3) 0.1376(5) 0.0488(19) Uani 1 1 d . . . . .
O4 O 0.4196(3) 0.2777(3) 0.0637(4) 0.0434(18) Uani 1 1 d . . . . .
O5 O 0.5801(3) 0.2792(3) 0.0658(4) 0.051(2) Uani 1 1 d . . . . .
O6 O 0.6176(3) 0.3156(3) 0.1382(5) 0.047(2) Uani 1 1 d . . . . .
S1 S 0.27601(12) 0.27593(12) 0.17622(6) 0.0456(3) Uani 1 1 d . . . . .
S2 S 0.3673(2) 0.18419(19) 0.000000 0.0489(11) Uani 1 2 d S T P . .
S3 S 0.18428(19) 0.3668(2) 0.000000 0.0489(11) Uani 1 2 d S T P . .
Cl1 Cl 0.35009(18) 0.35097(18) 0.000000 0.0417(4) Uani 1 2 d S T P . .
O7 O 0.6333(4) 0.3657(4) 0.3707(2) 0.0248(12) Uani 0.5 1 d . U P . .
H7A H 0.666068 0.350561 0.385009 0.037 Uiso 0.5 1 d R U P . .
H7B H 0.628683 0.351511 0.322964 0.037 Uiso 0.5 1 d R U P . .
O8 O 0.5422(8) 0.4584(8) 0.500000 0.0051(14) Uani 0.35 2 d S TU P . .
O9 O 0.6440(4) 0.4296(4) 0.500000 0.0051(14) Uani 0.35 2 d S TU P . .
Ni1 Ni 0.32065(6) 0.32059(6) 0.10317(3) 0.03755(19) Uani 1 1 d . . . . .
Ni2 Ni 0.37401(8) 0.26746(9) 0.000000 0.0378(6) Uani 1 2 d S T P . .
Ni3 Ni 0.26762(9) 0.37395(8) 0.000000 0.0385(6) Uani 1 2 d S T P . .
Ni4 Ni 0.58654(19) 0.41341(19) 0.42715(8) 0.0506(5) Uani 0.35 1 d . . P . .
C14A C 0.4603(6) 0.3087(16) 0.1465(15) 0.045(4) Uani 0.5 1 d DG U P A 2
C19A C 0.4599(9) 0.3355(16) 0.1983(16) 0.066(5) Uani 0.5 1 d DG U P A 2
H19A H 0.432944 0.343803 0.215809 0.079 Uiso 0.5 1 calc R U P A 2
C18A C 0.4997(12) 0.3500(10) 0.2238(14) 0.069(10) Uani 0.5 1 d DG . P A 2
C17A C 0.5400(9) 0.3376(14) 0.1975(19) 0.061(12) Uani 0.5 1 d DG . P A 2
H17A H 0.566636 0.347284 0.214631 0.073 Uiso 0.5 1 calc R U P A 2
C16A C 0.5404(6) 0.3108(16) 0.1458(18) 0.047(10) Uani 0.5 1 d DG U P A 2
C15A C 0.5006(7) 0.2963(13) 0.1202(13) 0.041(3) Uani 0.5 1 d DG U P A 2
H15A H 0.500934 0.278382 0.085582 0.049 Uiso 0.5 1 calc R U P A 2
C21A C 0.4999(6) 0.3802(4) 0.2765(6) 0.081(4) Uani 0.5 1 d G U P A 2
C24A C 0.4678(5) 0.4135(5) 0.2785(7) 0.126(8) Uani 0.5 1 d G U P A 2
H24A H 0.446047 0.414950 0.248342 0.151 Uiso 0.5 1 calc R U P A 2
N2A N 0.4683(6) 0.4446(5) 0.3255(8) 0.162(9) Uani 0.5 1 d G U P A 2
C23A C 0.5009(7) 0.4424(5) 0.3706(7) 0.131(7) Uani 0.5 1 d G U P A 2
H23A H 0.501227 0.463213 0.402027 0.157 Uiso 0.5 1 calc R U P A 2
N1A N 0.5330(6) 0.4091(5) 0.3686(7) 0.114(7) Uani 0.5 1 d G U P A 2
C22A C 0.5325(5) 0.3780(5) 0.3215(7) 0.091(9) Uani 0.5 1 d G U P A 2
H22A H 0.553926 0.355682 0.320207 0.110 Uiso 0.5 1 calc R U P A 2

loop_
_atom_site_aniso_label
_atom_site_aniso_U_11
_atom_site_aniso_U_22
_atom_site_aniso_U_33
_atom_site_aniso_U_23
_atom_site_aniso_U_13
_atom_site_aniso_U_12
C1 0.0390(18) 0.047(4) 0.039(3) -0.001(2) 0.0059(19) 0.004(2)
C2 0.0471(14) 0.0471(15) 0.0454(15) 0.0024(9) 0.0020(9) -0.0006(9)
C3 0.057(2) 0.090(10) 0.055(7) 0.020(6) 0.011(3) -0.002(4)
C4 0.054(3) 0.188(11) 0.121(7) 0.086(7) 0.019(4) 0.010(4)
C5 0.041(3) 0.086(9) 0.070(7) 0.014(6) 0.008(4) 0.007(4)
C6 0.041(2) 0.063(8) 0.047(6) 0.005(5) 0.001(3) 0.005(3)
C7 0.0417(16) 0.0409(14) 0.0414(15) 0.0012(9) -0.0001(10) -0.0008(9)
C8 0.0467(15) 0.0461(13) 0.0443(14) 0.0018(9) 0.0021(9) -0.0004(9)
C9 0.112(11) 0.052(2) 0.064(8) 0.010(3) 0.039(7) 0.001(4)
C10 0.105(7) 0.051(2) 0.054(5) 0.011(3) 0.020(4) 0.005(4)
C11 0.111(10) 0.041(3) 0.054(5) 0.002(4) 0.020(6) 0.002(4)
C12 0.061(8) 0.0416(19) 0.043(5) 0.004(3) 0.005(5) 0.006(3)
C13 0.035(3) 0.052(7) 0.035(4) -0.001(4) 0.002(3) -0.004(4)
C14 0.036(5) 0.070(10) 0.027(6) -0.008(6) -0.006(5) 0.012(6)
C19 0.046(6) 0.094(13) 0.057(9) -0.021(9) -0.011(7) 0.017(8)
C18 0.045(9) 0.067(12) 0.026(7) -0.008(8) -0.013(12) -0.010(16)
C17 0.051(12) 0.045(14) 0.025(10) 0.003(9) -0.005(9) 0.013(10)
C16 0.044(11) 0.044(13) 0.036(11) -0.002(8) 0.000(8) 0.005(8)
C15 0.043(3) 0.050(8) 0.030(4) 0.000(5) 0.002(8) 0.001(8)
C20 0.055(6) 0.047(7) 0.034(6) 0.006(5) 0.005(5) -0.012(6)
C21B 0.048(7) 0.061(6) 0.037(5) -0.003(5) -0.003(6) -0.006(7)
C24B 0.060(9) 0.078(10) 0.051(9) -0.025(7) -0.001(7) 0.008(7)
N2B 0.093(8) 0.100(9) 0.067(8) -0.019(7) 0.021(7) 0.014(7)
C23B 0.106(11) 0.130(10) 0.087(9) 0.004(8) 0.009(8) -0.001(8)
N1B 0.126(10) 0.119(10) 0.099(9) -0.017(8) -0.008(8) 0.000(8)
C22B 0.106(10) 0.117(11) 0.084(9) -0.009(8) -0.015(8) 0.007(8)
C26 0.131(6) 0.054(3) 0.105(5) 0.023(4) 0.032(4) 0.000(4)
C27 0.189(11) 0.097(8) 0.143(7) 0.049(6) 0.089(7) -0.012(7)
C28 0.219(10) 0.134(10) 0.214(10) 0.031(9) -0.029(9) -0.081(8)
C29 0.219(9) 0.095(7) 0.212(13) 0.064(9) 0.082(9) 0.067(7)
C30 0.080(3) 0.215(6) 0.140(5) 0.048(5) 0.048(4) -0.010(4)
C31 0.080(3) 0.215(6) 0.140(5) 0.048(5) 0.048(4) -0.010(4)
C32 0.080(3) 0.215(6) 0.140(5) 0.048(5) 0.048(4) -0.010(4)
C33 0.080(3) 0.215(6) 0.140(5) 0.048(5) 0.048(4) -0.010(4)
O1 0.0385(17) 0.049(3) 0.033(3) 0.005(3) 0.0024(16) 0.0036(19)
O2 0.042(3) 0.0389(17) 0.042(3) -0.0003(16) 0.008(2) 0.0003(17)
O3 0.039(2) 0.071(5) 0.037(4) -0.006(4) -0.001(2) 0.005(3)
O4 0.040(3) 0.053(4) 0.037(4) -0.004(3) -0.003(3) 0.004(3)
O5 0.044(4) 0.077(6) 0.031(4) -0.011(4) 0.001(3) -0.005(4)
O6 0.044(4) 0.059(5) 0.039(4) -0.006(4) 0.003(3) -0.007(4)
S1 0.0512(17) 0.0507(17) 0.0349(7) 0.0061(12) 0.0071(12) 0.0057(6)
S2 0.064(4) 0.0449(19) 0.038(3) 0.000 0.000 0.009(2)
S3 0.048(2) 0.058(3) 0.041(3) 0.000 0.000 0.014(2)
Cl1 0.044(2) 0.046(2) 0.0357(9) 0.000 0.000 -0.0015(8)
O7 0.027(2) 0.026(2) 0.0213(18) -0.0004(18) 0.0009(18) -0.0004(16)
O8 0.0062(16) 0.0059(16) 0.0031(16) 0.000 0.000 0.0005(9)
O9 0.0062(16) 0.0059(16) 0.0031(16) 0.000 0.000 0.0005(9)
Ni1 0.0387(11) 0.0402(11) 0.0338(3) 0.0008(8) 0.0013(8) 0.0035(3)
Ni2 0.0385(15) 0.0441(13) 0.0308(14) 0.000 0.000 0.0009(11)
Ni3 0.0483(14) 0.0388(15) 0.0286(14) 0.000 0.000 0.0023(11)
Ni4 0.063(5) 0.060(5) 0.0286(10) -0.001(3) 0.000(3) -0.0052(10)
C14A 0.037(5) 0.070(10) 0.027(6) -0.008(6) -0.005(5) 0.012(6)
C19A 0.046(7) 0.094(13) 0.057(9) -0.021(9) -0.011(7) 0.017(8)
C18A 0.058(10) 0.09(2) 0.058(15) -0.028(14) -0.009(17) -0.011(19)
C17A 0.042(13) 0.08(3) 0.06(2) -0.016(17) -0.028(13) 0.014(13)
C16A 0.045(11) 0.048(13) 0.047(13) 0.001(8) -0.003(8) 0.004(8)
C15A 0.043(3) 0.050(8) 0.030(4) 0.000(5) 0.002(8) 0.001(8)
C21A 0.070(7) 0.097(8) 0.077(7) -0.022(7) -0.002(9) 0.006(9)
C24A 0.133(11) 0.123(11) 0.122(11) -0.028(8) -0.003(9) 0.022(8)
N2A 0.165(12) 0.164(12) 0.155(11) -0.038(8) -0.020(8) 0.005(9)
C23A 0.118(10) 0.138(10) 0.137(10) -0.025(8) 0.002(9) 0.008(9)
N1A 0.118(10) 0.118(10) 0.107(10) -0.043(8) -0.020(8) 0.003(8)
C22A 0.102(12) 0.099(12) 0.074(11) -0.028(8) -0.006(8) 0.004(9)

loop_
_atom_type_symbol
_atom_type_description
_atom_type_scat_dispersion_real
_atom_type_scat_dispersion_imag
_atom_type_scat_source
C C 0.0033 0.0016 'International Tables Vol C Tables 4.2.6.8 and 6.1.1.4'
H H 0.0000 0.0000 'International Tables Vol C Tables 4.2.6.8 and 6.1.1.4'
N N 0.0061 0.0033 'International Tables Vol C Tables 4.2.6.8 and 6.1.1.4'
O O 0.0106 0.0060 'International Tables Vol C Tables 4.2.6.8 and 6.1.1.4'
S S 0.1246 0.1234 'International Tables Vol C Tables 4.2.6.8 and 6.1.1.4'
Cl Cl 0.1484 0.1585 'International Tables Vol C Tables 4.2.6.8 and 6.1.1.4'
Ni Ni 0.3393 1.1124 'International Tables Vol C Tables 4.2.6.8 and 6.1.1.4'

loop_
_geom_angle_atom_site_label_1
_geom_angle_atom_site_label_2
_geom_angle_atom_site_label_3
_geom_angle
_geom_angle_site_symmetry_1
_geom_angle_site_symmetry_3
O1 C1 C2 122.4(13) . .
O1 C1 C6 120.4(14) . .
C2 C1 C6 117.0(13) . .
C1 C2 C3 122.4(14) . .
C1 C2 S1 118.5(11) . .
C3 C2 S1 118.8(12) . .
C4 C3 C2 119.6(14) . .
C4 C3 H3 120.2 . .
C2 C3 H3 120.2 . .
C5 C4 C3 116.4(12) . .
C5 C4 C30 122.5(13) . .
C3 C4 C30 120.2(14) . .
C6 C5 C4 123.6(14) . .
C6 C5 H5 118.2 . .
C4 C5 H5 118.2 . .
C5 C6 C1 120.6(15) . .
C5 C6 S3 120.9(12) . .
C1 C6 S3 117.9(12) . .
O2 C7 C8 119.7(12) . .
O2 C7 C12 122.5(13) . .
C8 C7 C12 117.7(13) . .
C9 C8 C7 119.1(14) . .
C9 C8 S1 123.2(12) . .
C7 C8 S1 117.6(11) . .
C8 C9 C10 124.0(14) . .
C8 C9 H9 118.0 . .
C10 C9 H9 118.0 . .
C9 C10 C11 116.8(12) . .
C9 C10 C26 123.2(12) . .
C11 C10 C26 119.1(12) . .
C10 C11 C12 120.4(14) . .
C10 C11 H11 119.8 . .
C12 C11 H11 119.8 . .
C11 C12 C7 120.8(14) . .
C11 C12 S2 121.7(12) . .
C7 C12 S2 117.5(11) . .
O4 C13 O3 127.0(14) . .
O4 C13 C14A 116.8(15) . .
O3 C13 C14A 115.8(15) . .
O4 C13 C14 117.2(15) . .
O3 C13 C14 114.8(15) . .
C19 C14 C15 120.0 . .
C19 C14 C13 120.6(15) . .
C15 C14 C13 118.9(14) . .
C14 C19 C18 120.0 . .
C14 C19 H19 120.0 . .
C18 C19 H19 120.0 . .
C19 C18 C17 120.0 . .
C19 C18 C21B 124(2) . .
C17 C18 C21B 116(2) . .
C16 C17 C18 120.0 . .
C16 C17 H17 120.0 . .
C18 C17 H17 120.0 . .
C15 C16 C17 120.0 . .
C15 C16 C20 120.8(19) . .
C17 C16 C20 119(2) . .
C16 C15 C14 120.0 . .
C16 C15 H15 120.0 . .
C14 C15 H15 120.0 . .
O6 C20 O5 128.3(16) . .
O6 C20 C16 117.6(17) . .
O5 C20 C16 114.0(17) . .
O6 C20 C16A 116.6(18) . .
O5 C20 C16A 115.1(18) . .
C24B C21B C22B 120.0 . .
C24B C21B C18 117.4(15) . .
C22B C21B C18 122.6(16) . .
C21B C24B N2B 120.0 . .
C21B C24B H24B 120.0 . .
N2B C24B H24B 120.0 . .
C23B N2B C24B 120.0 . .
C23B N2B Ni4 117.5(8) . 4_565
C24B N2B Ni4 121.1(8) . 4_565
N1B C23B N2B 120.0 . .
N1B C23B H23B 120.0 . .
N2B C23B H23B 120.0 . .
C22B N1B C23B 120.0 . .
N1B C22B C21B 120.0 . .
N1B C22B H22B 120.0 . .
C21B C22B H22B 120.0 . .
C27 C26 C29 126.0(12) . .
C27 C26 C28 98.2(12) . .
C29 C26 C28 101.2(12) . .
C27 C26 C10 113.1(10) . .
C29 C26 C10 108.3(10) . .
C28 C26 C10 107.3(11) . .
C26 C27 H27A 109.5 . .
C26 C27 H27B 109.5 . .
H27A C27 H27B 109.5 . .
C26 C27 H27C 109.5 . .
H27A C27 H27C 109.5 . .
H27B C27 H27C 109.5 . .
C26 C28 H28A 109.5 . .
C26 C28 H28B 109.5 . .
H28A C28 H28B 109.5 . .
C26 C28 H28C 109.5 . .
H28A C28 H28C 109.5 . .
H28B C28 H28C 109.5 . .
C26 C29 H29A 109.5 . .
C26 C29 H29B 109.5 . .
H29A C29 H29B 109.5 . .
C26 C29 H29C 109.5 . .
H29A C29 H29C 109.5 . .
H29B C29 H29C 109.5 . .
C33 C30 C32 127.3(11) . .
C33 C30 C31 94.0(10) . .
C32 C30 C31 100.1(10) . .
C33 C30 C4 113.1(11) . .
C32 C30 C4 106.4(10) . .
C31 C30 C4 114.5(11) . .
C30 C31 H31A 109.5 . .
C30 C31 H31B 109.5 . .
H31A C31 H31B 109.5 . .
C30 C31 H31C 109.5 . .
H31A C31 H31C 109.5 . .
H31B C31 H31C 109.5 . .
C30 C32 H32A 109.5 . .
C30 C32 H32B 109.5 . .
H32A C32 H32B 109.5 . .
C30 C32 H32C 109.5 . .
H32A C32 H32C 109.5 . .
H32B C32 H32C 109.5 . .
C30 C33 H33A 109.5 . .
C30 C33 H33B 109.5 . .
H33A C33 H33B 109.5 . .
C30 C33 H33C 109.5 . .
H33A C33 H33C 109.5 . .
H33B C33 H33C 109.5 . .
C1 O1 Ni3 126.9(9) . .
C1 O1 Ni1 122.8(9) . .
Ni3 O1 Ni1 106.3(4) . .
C7 O2 Ni1 123.6(8) . .
C7 O2 Ni2 120.6(8) . .
Ni1 O2 Ni2 110.0(4) . .
C13 O3 Ni1 129.1(10) . .
C13 O4 Ni2 130.1(10) . .
C20 O5 Ni3 129.2(10) . 3_655
C20 O6 Ni1 128.7(11) . 3_655
C2 S1 C8 105.7(3) . .
C2 S1 Ni1 93.8(5) . .
C8 S1 Ni1 94.4(5) . .
C12 S2 C12 106.2(10) . 10
C12 S2 Ni2 94.0(5) . .
C12 S2 Ni2 94.0(5) 10 .
C6 S3 C6 105.4(10) 10 .
C6 S3 Ni3 93.2(5) 10 .
C6 S3 Ni3 93.2(5) . .
Ni3 Cl1 Ni1 76.44(12) . 10
Ni3 Cl1 Ni1 76.44(12) . .
Ni1 Cl1 Ni1 121.20(7) 10 .
Ni3 Cl1 Ni2 121.55(7) . .
Ni1 Cl1 Ni2 75.83(12) 10 .
Ni1 Cl1 Ni2 75.83(12) . .
Ni4 O7 H7A 128.4 . .
Ni4 O7 H7B 129.5 . .
H7A O7 H7B 102.1 . .
Ni4 O9 Ni4 83.2(4) . 10_556
O2 Ni1 O3 90.8(4) . .
O2 Ni1 O6 175.0(4) . 4_565
O3 Ni1 O6 89.15(15) . 4_565
O2 Ni1 O1 89.68(14) . .
O3 Ni1 O1 175.7(4) . .
O6 Ni1 O1 90.0(4) 4_565 .
O2 Ni1 S1 82.6(3) . .
O3 Ni1 S1 102.8(3) . .
O6 Ni1 S1 102.3(3) 4_565 .
O1 Ni1 S1 81.5(3) . .
O2 Ni1 Cl1 83.2(3) . .
O3 Ni1 Cl1 92.1(3) . .
O6 Ni1 Cl1 91.8(3) 4_565 .
O1 Ni1 Cl1 83.8(3) . .
S1 Ni1 Cl1 159.49(5) . .
O2 Ni2 O2 89.3(5) 10 .
O2 Ni2 O4 90.3(4) 10 10
O2 Ni2 O4 174.4(4) . 10
O2 Ni2 O4 174.4(4) 10 .
O2 Ni2 O4 90.3(4) . .
O4 Ni2 O4 89.6(5) 10 .
O2 Ni2 S2 83.4(3) 10 .
O2 Ni2 S2 83.4(3) . .
O4 Ni2 S2 102.1(3) 10 .
O4 Ni2 S2 102.1(3) . .
O2 Ni2 Cl1 82.0(3) 10 .
O2 Ni2 Cl1 82.0(3) . .
O4 Ni2 Cl1 92.4(3) 10 .
O4 Ni2 Cl1 92.4(3) . .
S2 Ni2 Cl1 159.4(2) . .
O1 Ni3 O1 89.0(5) . 10
O1 Ni3 O5 90.1(4) . 4_565
O1 Ni3 O5 176.1(4) 10 4_565
O1 Ni3 O5 176.1(4) . 11_565
O1 Ni3 O5 90.1(4) 10 11_565
O5 Ni3 O5 90.6(5) 4_565 11_565
O1 Ni3 S3 80.3(3) . .
O1 Ni3 S3 80.3(3) 10 .
O5 Ni3 S3 103.3(3) 4_565 .
O5 Ni3 S3 103.3(3) 11_565 .
O1 Ni3 Cl1 85.2(3) . .
O1 Ni3 Cl1 85.2(3) 10 .
O5 Ni3 Cl1 91.0(3) 4_565 .
O5 Ni3 Cl1 91.0(3) 11_565 .
S3 Ni3 Cl1 159.5(2) . .
N1A Ni4 O7 95.9(6) . .
N2B Ni4 O7 94.2(6) 3_655 .
N1A Ni4 O9 170.9(6) . .
N2B Ni4 O9 86.0(10) 3_655 .
O7 Ni4 O9 92.4(4) . .
N1A Ni4 O8 90.8(7) . .
N2B Ni4 O8 91.0(8) 3_655 .
O7 Ni4 O8 171.6(2) . .
O9 Ni4 O8 81.4(6) . .
C19A C14A C15A 120.0 . .
C19A C14A C13 119.2(15) . .
C15A C14A C13 120.2(15) . .
C14A C19A C18A 120.0 . .
C14A C19A H19A 120.0 . .
C18A C19A H19A 120.0 . .
C19A C18A C17A 120.0 . .
C19A C18A C21A 121(2) . .
C17A C18A C21A 119(2) . .
C16A C17A C18A 120.0 . .
C16A C17A H17A 120.0 . .
C18A C17A H17A 120.0 . .
C15A C16A C17A 120.0 . .
C15A C16A C20 120(2) . .
C17A C16A C20 120(2) . .
C16A C15A C14A 120.0 . .
C16A C15A H15A 120.0 . .
C14A C15A H15A 120.0 . .
C24A C21A C22A 120.0 . .
C24A C21A C18A 117.9(17) . .
C22A C21A C18A 122.0(17) . .
N2A C24A C21A 120.0 . .
N2A C24A H24A 120.0 . .
C21A C24A H24A 120.0 . .
C24A N2A C23A 120.0 . .
N1A C23A N2A 120.0 . .
N1A C23A H23A 120.0 . .
N2A C23A H23A 120.0 . .
C23A N1A C22A 120.0 . .
C23A N1A Ni4 118.5(10) . .
C22A N1A Ni4 120.7(10) . .
N1A C22A C21A 120.0 . .
N1A C22A H22A 120.0 . .
C21A C22A H22A 120.0 . .

loop_
_geom_bond_atom_site_label_1
_geom_bond_atom_site_label_2
_geom_bond_distance
_geom_bond_site_symmetry_2
C1 O1 1.244(14) .
C1 C2 1.400(19) .
C1 C6 1.401(17) .
C2 C3 1.417(19) .
C2 S1 1.773(15) .
C3 C4 1.408(19) .
C3 H3 0.9300 .
C4 C5 1.41(2) .
C4 C30 1.524(5) .
C5 C6 1.366(19) .
C5 H5 0.9300 .
C6 S3 1.802(16) .
C7 O2 1.358(14) .
C7 C8 1.401(19) .
C7 C12 1.413(18) .
C8 C9 1.372(19) .
C8 S1 1.800(15) .
C9 C10 1.375(17) .
C9 H9 0.9300 .
C10 C11 1.387(19) .
C10 C26 1.564(11) .
C11 C12 1.400(19) .
C11 H11 0.9300 .
C12 S2 1.792(15) .
C13 O4 1.271(15) .
C13 O3 1.284(15) .
C13 C14A 1.513(18) .
C13 C14 1.519(18) .
C14 C19 1.3900 .
C14 C15 1.3900 .
C19 C18 1.3900 .
C19 H19 0.9300 .
C18 C17 1.3900 .
C18 C21B 1.52(2) .
C17 C16 1.3900 .
C17 H17 0.9300 .
C16 C15 1.3900 .
C16 C20 1.48(3) .
C15 H15 0.9300 .
C20 O6 1.236(16) .
C20 O5 1.246(15) .
C20 C16A 1.50(3) .
C21B C24B 1.3900 .
C21B C22B 1.3900 .
C24B N2B 1.3900 .
C24B H24B 0.9300 .
N2B C23B 1.3900 .
N2B Ni4 2.074(11) 4_565
C23B N1B 1.3900 .
C23B H23B 0.9300 .
N1B C22B 1.3900 .
C22B H22B 0.9300 .
C26 C27 1.466(12) .
C26 C29 1.511(12) .
C26 C28 1.530(14) .
C27 H27A 0.9600 .
C27 H27B 0.9600 .
C27 H27C 0.9600 .
C28 H28A 0.9600 .
C28 H28B 0.9600 .
C28 H28C 0.9600 .
C29 H29A 0.9600 .
C29 H29B 0.9600 .
C29 H29C 0.9600 .
C30 C33 1.524(5) .
C30 C32 1.524(5) .
C30 C31 1.524(5) .
C31 H31A 0.9600 .
C31 H31B 0.9600 .
C31 H31C 0.9600 .
C32 H32A 0.9600 .
C32 H32B 0.9600 .
C32 H32C 0.9600 .
C33 H33A 0.9600 .
C33 H33B 0.9600 .
C33 H33C 0.9600 .
O1 Ni3 1.972(9) .
O1 Ni1 2.019(8) .
O2 Ni1 1.933(8) .
O2 Ni2 1.967(9) .
O3 Ni1 1.996(8) .
O4 Ni2 1.978(9) .
O5 Ni3 2.024(9) 3_655
O6 Ni1 2.014(9) 3_655
S1 Ni1 2.4801(14) .
S2 Ni2 2.510(6) .
S3 Ni3 2.513(6) .
Cl1 Ni3 2.572(7) .
Cl1 Ni1 2.5897(11) 10
Cl1 Ni1 2.5897(11) .
Cl1 Ni2 2.610(7) .
O7 Ni4 2.356(6) .
O7 H7A 1.1287 .
O7 H7B 1.1371 .
O8 Ni4 2.479(7) .
O9 Ni4 2.399(10) .
O9 Ni4 2.399(10) 10_556
Ni4 N1A 2.061(13) .
C14A C19A 1.3900 .
C14A C15A 1.3900 .
C19A C18A 1.3900 .
C19A H19A 0.9300 .
C18A C17A 1.3900 .
C18A C21A 1.47(3) .
C17A C16A 1.3900 .
C17A H17A 0.9300 .
C16A C15A 1.3900 .
C15A H15A 0.9300 .
C21A C24A 1.3900 .
C21A C22A 1.3900 .
C24A N2A 1.3900 .
C24A H24A 0.9300 .
N2A C23A 1.3900 .
C23A N1A 1.3900 .
C23A H23A 0.9300 .
N1A C22A 1.3900 .
C22A H22A 0.9300 .
